data_2243950
loop_
_publ_author_name
'Schrimpf, Tobias'
'Otte, Felix'
'Strohmann, Carsten'

_publ_section_title
;
 Crystal structure of
 <i>N</i>,<i>N</i>,<i>N</i>',<i>N</i>'-tetramethylethanediamine
;
_journal_coeditor_code HB8002
_journal_issue 1
_journal_name_full 'Acta Crystallographica Section E'
_journal_page_first
;
;
_journal_paper_doi 10.1107/S2056989021012457
_journal_volume 78
_journal_year 2022
_chemical_formula_iupac 'C6 H16 N2'
_chemical_formula_moiety 'C6 H16 N2'
_chemical_formula_sum 'C6 H16 N2'
_chemical_formula_weight 116.21
_chemical_name_common
;
<i>N</i>,<i>N</i>,<i>N</i>',<i>N</i>'-Tetramethylethanediamine
;
_chemical_name_systematic
;
<i>N</i>,<i>N</i>,<i>N</i>',<i>N</i>'-Tetramethylethane-1,2-diamine
;
_space_group_crystal_system monoclinic
_space_group_IT_number 14
_space_group_name_Hall '-P 2ybc'
_space_group_name_H-M_alt 'P 1 21/c 1'
_atom_sites_solution_hydrogens geom
_atom_sites_solution_primary dual
_audit_creation_method
;
Olex2 1.3
(compiled 2020.11.12 svn.r5f609507 for OlexSys, GUI svn.r6226)
;
_cell_angle_alpha 90
_cell_angle_beta 106.954(9)
_cell_angle_gamma 90
_cell_formula_units_Z 2
_cell_length_a 5.6987(13)
_cell_length_b 8.311(2)
_cell_length_c 8.453(2)
_cell_measurement_reflns_used 352
_cell_measurement_temperature 100.0
_cell_measurement_theta_max 22.83
_cell_measurement_theta_min 3.52
_cell_volume 382.95(16)
_computing_cell_refinement
;
SAINT (Bruker, 2018)
;
_computing_data_collection
;
APEX2 (Bruker, 2018)
;
_computing_data_reduction
;
SAINT (Bruker, 2018)
;
_computing_molecular_graphics
;
<i>OLEX2</i> (Dolomanov <i>et al.</i>,  2009)
;
_computing_publication_material
;
<i>OLEX2</i> (Dolomanov <i>et al.</i>,  2009)
;
_computing_structure_refinement
;
<i>SHELXL2014/7</i> (Sheldrick, 2015b)
;
_computing_structure_solution
;
SHELXT  (Sheldrick, 2015a)
;
_diffrn_ambient_temperature 100.0
_diffrn_detector 'Bruker D8 VENTURE area detector'
_diffrn_detector_area_resol_mean 10.4167
_diffrn_measured_fraction_theta_full 1.000
_diffrn_measured_fraction_theta_max 0.993
_diffrn_measurement_device 'four-circle diffractometer'
_diffrn_measurement_device_type 'Bruker Venture D8'
_diffrn_measurement_method '\f and \w scans'
_diffrn_radiation_monochromator 'HELIOS mirror optics'
_diffrn_radiation_probe x-ray
_diffrn_radiation_type MoK\a
_diffrn_radiation_wavelength 0.71073
_diffrn_reflns_av_R_equivalents 0.0374
_diffrn_reflns_av_unetI/netI 0.0192
_diffrn_reflns_limit_h_max 9
_diffrn_reflns_limit_h_min -9
_diffrn_reflns_limit_k_max 13
_diffrn_reflns_limit_k_min -13
_diffrn_reflns_limit_l_max 13
_diffrn_reflns_limit_l_min -12
_diffrn_reflns_number 16732
_diffrn_reflns_theta_full 25.242
_diffrn_reflns_theta_max 35.306
_diffrn_reflns_theta_min 3.516
_diffrn_source 'microfocus sealed X-ray tube'
_diffrn_source_current 1.0
_diffrn_source_power 0.05
_diffrn_source_voltage 50.0
_diffrn_standards_number 0
_exptl_absorpt_coefficient_mu 0.062
_exptl_absorpt_correction_T_max 0.5670
_exptl_absorpt_correction_T_min 0.3707
_exptl_absorpt_correction_type multi-scan
_exptl_absorpt_process_details
;
(SADABS; Krause <i>et al.</i>,  2015)
;
_exptl_crystal_colour colourless
_exptl_crystal_density_diffrn 1.008
_exptl_crystal_description block
_exptl_crystal_F_000 132
_exptl_crystal_size_max 0.56
_exptl_crystal_size_mid 0.347
_exptl_crystal_size_min 0.304
_refine_diff_density_max 0.409
_refine_diff_density_min -0.152
_refine_ls_extinction_method none
_refine_ls_goodness_of_fit_ref 1.049
_refine_ls_hydrogen_treatment constr
_refine_ls_matrix_type full
_refine_ls_number_parameters 39
_refine_ls_number_reflns 1720
_refine_ls_number_restraints 0
_refine_ls_restrained_S_all 1.049
_refine_ls_R_factor_all 0.0482
_refine_ls_R_factor_gt 0.0380
_refine_ls_shift/su_max 0.000
_refine_ls_shift/su_mean 0.000
_refine_ls_structure_factor_coef Fsqd
_refine_ls_weighting_details 'w=1/[\s^2^(Fo^2^)+(0.0452P)^2^+0.0730P] where P=(Fo^2^+2Fc^2^)/3'
_refine_ls_weighting_scheme calc
_refine_ls_wR_factor_gt 0.1030
_refine_ls_wR_factor_ref 0.1097
_reflns_number_gt 1434
_reflns_number_total 1720
_reflns_threshold_expression 'I > 2\s(I)'
_cod_data_source_file hb8002sup1.cif
_cod_data_source_block I
_cod_original_cell_volume 382.92(18)
_cod_database_code 2243950
_shelx_space_group_comment
;
The symmetry employed for this shelxl refinement is uniquely defined
by the following loop, which should always be used as a source of
symmetry information in preference to the above space-group names.
They are only intended as comments.
;
_shelx_estimated_absorpt_t_min 0.966
_shelx_estimated_absorpt_t_max 0.981

loop_
_space_group_symop_operation_xyz
'x, y, z'
'-x, y+1/2, -z+1/2'
'-x, -y, -z'
'x, -y-1/2, z-1/2'

loop_
_atom_site_type_symbol
_atom_site_label
_atom_site_fract_x
_atom_site_fract_y
_atom_site_fract_z
_atom_site_U_iso_or_equiv
_atom_site_adp_type
_atom_site_calc_flag
_atom_site_occupancy
_atom_site_disorder_assembly
_atom_site_disorder_group
N N1 0.25269(10) 0.34528(6) 0.53636(6) 0.01749(12) Uani d 1 . .
C C1 0.49338(12) 0.33807(9) 0.65977(9) 0.02394(15) Uani d 1 . .
H H1A 0.5794 0.4404 0.6608 0.036 Uiso calc 1 . .
H H1B 0.5896 0.2505 0.6320 0.036 Uiso calc 1 . .
H H1C 0.4725 0.3185 0.7692 0.036 Uiso calc 1 . .
C C2 0.12526(13) 0.19303(8) 0.53563(9) 0.02363(14) Uani d 1 . .
H H2A 0.0976 0.1764 0.6436 0.035 Uiso calc 1 . .
H H2B 0.2253 0.1048 0.5134 0.035 Uiso calc 1 . .
H H2C -0.0328 0.1955 0.4494 0.035 Uiso calc 1 . .
C C3 0.11367(10) 0.48144(7) 0.57161(7) 0.01782(13) Uani d 1 . .
H H3A 0.2207 0.5776 0.5952 0.021 Uiso calc 1 . .
H H3B 0.0631 0.4573 0.6716 0.021 Uiso calc 1 . .

loop_
_atom_site_aniso_label
_atom_site_aniso_U_11
_atom_site_aniso_U_22
_atom_site_aniso_U_33
_atom_site_aniso_U_12
_atom_site_aniso_U_13
_atom_site_aniso_U_23
N1 0.0167(2) 0.0154(2) 0.0197(2) 0.00035(16) 0.00420(16) 0.00150(16)
C1 0.0170(3) 0.0261(3) 0.0265(3) 0.0025(2) 0.0028(2) 0.0043(2)
C2 0.0244(3) 0.0157(3) 0.0297(3) -0.0014(2) 0.0063(2) 0.0015(2)
C3 0.0176(2) 0.0163(2) 0.0174(2) 0.00014(19) 0.00177(17) -0.00102(18)

loop_
_atom_type_symbol
_atom_type_description
_atom_type_scat_dispersion_real
_atom_type_scat_dispersion_imag
_atom_type_scat_source
C C 0.0033 0.0016 'International Tables Vol C Tables 4.2.6.8 and 6.1.1.4'
H H 0.0000 0.0000 'International Tables Vol C Tables 4.2.6.8 and 6.1.1.4'
N N 0.0061 0.0033 'International Tables Vol C Tables 4.2.6.8 and 6.1.1.4'

loop_
_geom_angle_atom_site_label_1
_geom_angle_atom_site_label_2
_geom_angle_atom_site_label_3
_geom_angle_site_symmetry_1
_geom_angle_site_symmetry_3
_geom_angle
_geom_angle_publ_flag
C2 N1 C1 . . 109.26(5) ?
C2 N1 C3 . . 111.96(5) ?
C3 N1 C1 . . 109.75(5) ?
N1 C1 H1A . . 109.5 ?
N1 C1 H1B . . 109.5 ?
N1 C1 H1C . . 109.5 ?
H1A C1 H1B . . 109.5 ?
H1A C1 H1C . . 109.5 ?
H1B C1 H1C . . 109.5 ?
N1 C2 H2A . . 109.5 ?
N1 C2 H2B . . 109.5 ?
N1 C2 H2C . . 109.5 ?
H2A C2 H2B . . 109.5 ?
H2A C2 H2C . . 109.5 ?
H2B C2 H2C . . 109.5 ?
N1 C3 C3 . 3_566 112.37(6) ?
N1 C3 H3A . . 109.1 ?
N1 C3 H3B . . 109.1 ?
C3 C3 H3A 3_566 . 109.1 ?
C3 C3 H3B 3_566 . 109.1 ?
H3A C3 H3B . . 107.9 ?

loop_
_geom_bond_atom_site_label_1
_geom_bond_atom_site_label_2
_geom_bond_site_symmetry_2
_geom_bond_distance
_geom_bond_publ_flag
N1 C1 . 1.4624(9) ?
N1 C2 . 1.4580(9) ?
N1 C3 . 1.4610(8) ?
C1 H1A . 0.9800 ?
C1 H1B . 0.9800 ?
C1 H1C . 0.9800 ?
C2 H2A . 0.9800 ?
C2 H2B . 0.9800 ?
C2 H2C . 0.9800 ?
C3 C3 3_566 1.5246(12) ?
C3 H3A . 0.9900 ?
C3 H3B . 0.9900 ?

loop_
_geom_torsion_atom_site_label_1
_geom_torsion_atom_site_label_2
_geom_torsion_atom_site_label_3
_geom_torsion_atom_site_label_4
_geom_torsion_site_symmetry_1
_geom_torsion_site_symmetry_2
_geom_torsion_site_symmetry_3
_geom_torsion_site_symmetry_4
_geom_torsion
_geom_torsion_publ_flag
C1 N1 C3 C3 . . . 3_566 167.33(6) ?
C2 N1 C3 C3 . . . 3_566 -71.17(8) ?
N1 C3 C3 N1 . . 3_566 3_566 180.0 ?

_cod_database_fobs_code 2243950
